data_4063213
loop_
_publ_author_name
'Xinjian Lei'
'Maoyu Shang'
'Thomas P. Fehlner'

_publ_section_title
;
 Utilization of Transition-Metal Properties To Control Polyborane
 Formation. Synthesis of the arachno-Diiridahexaborane(12)
 2,5-{Cp*IrH}2B4H8 and Its Conversion to the nido-Diiridahexaborane(10)
 1,2-{Cp*Ir}2(-H)B4H7 (Cp* \\db 5-C5Me5)
;
_journal_name_full Organometallics
_journal_page_first 118
_journal_page_last 120
_journal_paper_doi 10.1021/om990816c
_journal_volume 19
_journal_year 2000
_chemical_formula_sum 'C20 H40 B4 Ir2'
_chemical_formula_weight 708.16
_chemical_name_systematic
;

{(C5Me5)Ir2B4H10

;
_space_group_IT_number 92
_symmetry_cell_setting tetragonal
_symmetry_space_group_name_Hall 'P 4abw 2nw'
_symmetry_space_group_name_H-M 'P 41 21 2'
_atom_sites_solution_hydrogens geom
_atom_sites_solution_primary direct
_atom_sites_solution_secondary difmap
_audit_creation_method SHELXL
_cell_angle_alpha 90.00
_cell_angle_beta 90.00
_cell_angle_gamma 90.00
_cell_formula_units_Z 4
_cell_length_a 8.7599(7)
_cell_length_b 8.7599(7)
_cell_length_c 30.4203(10)
_cell_measurement_reflns_used 25
_cell_measurement_temperature 293(2)
_cell_measurement_theta_max 16
_cell_measurement_theta_min 15
_cell_volume 2334.3(3)
_computing_cell_refinement 'CAD4 Express (Enraf Nonius, 1992)'
_computing_data_collection 'CAD4 Express (Enraf Nonius, 1992)'
_computing_data_reduction 'XCAD4 (Harms & Wocadlo, 1995)'
_computing_molecular_graphics 'ORTEP-III for Windows (Farrugia,1997)'
_computing_publication_material 'SHELXTL-V5 (Siemens Inc. 1994)'
_computing_structure_refinement 'SHELXL-93 (Sheldrick, 1993)'
_computing_structure_solution 'SHELXS-86 (Sheldrick, 1990)'
_diffrn_ambient_temperature 293(2)
_diffrn_measurement_device 'Enraf-Nonius CAD4'
_diffrn_measurement_method 'non-profiled omega scans'
_diffrn_radiation_monochromator graphite
_diffrn_radiation_source 'fine-focus sealed tube'
_diffrn_radiation_type MoK\a
_diffrn_radiation_wavelength 0.71073
_diffrn_reflns_av_R_equivalents 0.0000
_diffrn_reflns_av_sigmaI/netI 0.0531
_diffrn_reflns_limit_h_max 7
_diffrn_reflns_limit_h_min -6
_diffrn_reflns_limit_k_max 10
_diffrn_reflns_limit_k_min 0
_diffrn_reflns_limit_l_max 36
_diffrn_reflns_limit_l_min 0
_diffrn_reflns_number 2054
_diffrn_reflns_theta_max 24.97
_diffrn_reflns_theta_min 2.42
_diffrn_standards_decay_% 0.9576-1.0223
_diffrn_standards_interval_count 250
_diffrn_standards_interval_time 120
_diffrn_standards_number 3
_exptl_absorpt_coefficient_mu 11.392
_exptl_absorpt_correction_T_max 0.988
_exptl_absorpt_correction_T_min 0.332
_exptl_absorpt_correction_type XABS2
_exptl_crystal_colour yellow
_exptl_crystal_density_diffrn 2.015
_exptl_crystal_density_meas ?
_exptl_crystal_description 'square pyramid'
_exptl_crystal_F_000 1336
_exptl_crystal_size_max 0.25
_exptl_crystal_size_mid 0.24
_exptl_crystal_size_min 0.24
_refine_diff_density_max 1.082
_refine_diff_density_min -1.208
_refine_diff_density_rms 0.208
_refine_ls_abs_structure_details 'Flack H D (1983), Acta Cryst. A39, 876-881'
_refine_ls_abs_structure_Flack 0.00
_refine_ls_extinction_method none
_refine_ls_goodness_of_fit_all 1.112
_refine_ls_goodness_of_fit_obs 1.132
_refine_ls_hydrogen_treatment
;

idealized with riding models for C5Me5 groups and other hydrogen atoms were

located from Difference Fourier map and refined with bond lengthen constraint

;
_refine_ls_matrix_type full
_refine_ls_number_parameters 133
_refine_ls_number_reflns 2053
_refine_ls_number_restraints 7
_refine_ls_restrained_S_all 1.115
_refine_ls_restrained_S_obs 1.130
_refine_ls_R_factor_all 0.0498
_refine_ls_R_factor_obs 0.0429
_refine_ls_shift/esd_max -0.029
_refine_ls_shift/esd_mean 0.002
_refine_ls_structure_factor_coef Fsqd
_refine_ls_weighting_details 'w=1/[\s^2^(Fo^2^)+(0.0529P)^2^+4.3097P] where P=(Fo^2^+2Fc^2^)/3'
_refine_ls_weighting_scheme calc
_refine_ls_wR_factor_all 0.1003
_refine_ls_wR_factor_obs 0.0968
_reflns_number_observed 1873
_reflns_number_total 2054
_reflns_observed_criterion >2sigma(I)
_cod_depositor_comments
;
The following automatic conversions were performed:

'_refine_ls_weighting_scheme' value 'calc
w=1/[\s^2^(Fo^2^)+(0.0529P)^2^+4.3097P] where P=(Fo^2^+2Fc^2^)/3' was
changed to 'calc'. New tag '_refine_ls_weighting_details' was
created. The value of the new tag was set to
'w=1/[\s^2^(Fo^2^)+(0.0529P)^2^+4.3097P] where P=(Fo^2^+2Fc^2^)/3'.

Automatic conversion script
Id: cif_fix_values 3143 2015-03-26 13:38:13Z robertas 
;
_cod_original_sg_symbol_H-M P4(1)2(1)2
_cod_database_code 4063213

loop_
_symmetry_equiv_pos_as_xyz
'x, y, z'
'-x, -y, z+1/2'
'-y+1/2, x+1/2, z+1/4'
'y+1/2, -x+1/2, z+3/4'
'-x+1/2, y+1/2, -z+1/4'
'x+1/2, -y+1/2, -z+3/4'
'y, x, -z'
'-y, -x, -z+1/2'

loop_
_atom_site_aniso_label
_atom_site_aniso_U_11
_atom_site_aniso_U_22
_atom_site_aniso_U_33
_atom_site_aniso_U_23
_atom_site_aniso_U_13
_atom_site_aniso_U_12
Ir 0.0325(3) 0.0325(3) 0.0118(2) 0.0045(2) -0.0037(2) -0.0011(2)
B1 0.028(8) 0.046(9) 0.030(8) 0.016(7) 0.001(7) 0.007(7)
B2 0.080(15) 0.109(19) 0.019(8) 0.025(10) 0.015(10) -0.047(15)
C1 0.041(8) 0.045(9) 0.011(5) 0.004(5) 0.005(5) -0.017(7)
C2 0.071(11) 0.018(6) 0.026(7) 0.011(6) -0.014(7) -0.009(7)
C3 0.026(7) 0.061(10) 0.019(7) -0.001(6) -0.007(5) -0.007(7)
C4 0.042(9) 0.070(11) 0.013(6) -0.001(6) -0.012(6) 0.024(9)
C5 0.029(7) 0.040(9) 0.030(6) 0.006(6) -0.008(6) -0.008(6)
C6 0.117(17) 0.111(17) 0.007(6) -0.006(8) 0.022(9) -0.034(15)
C7 0.076(14) 0.040(10) 0.053(10) -0.018(8) -0.009(10) 0.005(9)
C8 0.042(10) 0.057(11) 0.063(10) 0.026(8) 0.002(8) -0.006(9)
C9 0.048(11) 0.086(14) 0.052(11) -0.021(9) -0.015(8) 0.027(10)
C10 0.081(13) 0.054(10) 0.025(7) 0.027(7) -0.027(8) -0.010(10)

loop_
_atom_site_label
_atom_site_type_symbol
_atom_site_fract_x
_atom_site_fract_y
_atom_site_fract_z
_atom_site_U_iso_or_equiv
_atom_site_thermal_displace_type
_atom_site_occupancy
_atom_site_calc_flag
_atom_site_refinement_flags
Ir Ir 0.44207(6) 0.29372(6) 0.034315(14) 0.0256(2) Uani 1 d D
H1 H 0.3410(126) 0.1392(90) 0.0173(37) 0.031 Uiso 1 d D
B1 B 0.2298(17) 0.4192(19) 0.0346(6) 0.035(4) Uani 1 d D
H2 H 0.2470(156) 0.5314(80) 0.0504(40) 0.042 Uiso 1 d D
H5 H 0.3048(38) 0.3501(44) 0.0698(10) 0.042 Uiso 1 d D
B2 B 0.2158(28) 0.2250(32) 0.0579(6) 0.070(7) Uani 1 d D
H3 H 0.1591(204) 0.1295(144) 0.0402(49) 0.084 Uiso 1 d D
H4 H 0.1500(179) 0.2275(213) 0.0889(33) 0.084 Uiso 1 d D
C1 C 0.5302(16) 0.3183(16) 0.1026(4) 0.032(3) Uani 1 d .
C2 C 0.5936(19) 0.4432(15) 0.0766(4) 0.039(4) Uani 1 d .
C3 C 0.6835(15) 0.3807(18) 0.0445(4) 0.035(4) Uani 1 d .
C4 C 0.6830(17) 0.2178(21) 0.0472(4) 0.042(4) Uani 1 d .
C5 C 0.5890(15) 0.1804(16) 0.0837(4) 0.033(3) Uani 1 d .
C6 C 0.4445(26) 0.3373(25) 0.1450(4) 0.078(7) Uani 1 d .
H6A H 0.3963(26) 0.4357(25) 0.1455(4) 0.118 Uiso 1 calc R
H6B H 0.5143(26) 0.3293(25) 0.1693(4) 0.118 Uiso 1 calc R
H6C H 0.3682(26) 0.2591(25) 0.1474(4) 0.118 Uiso 1 calc R
C7 C 0.5785(23) 0.6076(17) 0.0900(5) 0.056(5) Uani 1 d .
H7A H 0.6447(23) 0.6278(17) 0.1144(5) 0.085 Uiso 1 calc R
H7B H 0.4748(23) 0.6280(17) 0.0983(5) 0.085 Uiso 1 calc R
H7C H 0.6063(23) 0.6721(17) 0.0657(5) 0.085 Uiso 1 calc R
C8 C 0.7896(19) 0.4719(19) 0.0146(5) 0.054(4) Uani 1 d .
H8A H 0.7774(19) 0.4381(19) -0.0152(5) 0.081 Uiso 1 calc R
H8B H 0.8935(19) 0.4566(19) 0.0237(5) 0.081 Uiso 1 calc R
H8C H 0.7647(19) 0.5784(19) 0.0166(5) 0.081 Uiso 1 calc R
C9 C 0.7690(20) 0.1086(22) 0.0212(5) 0.062(5) Uani 1 d .
H9A H 0.8419(20) 0.1619(22) 0.0033(5) 0.093 Uiso 1 calc R
H9B H 0.7004(20) 0.0523(22) 0.0027(5) 0.093 Uiso 1 calc R
H9C H 0.8215(20) 0.0393(22) 0.0404(5) 0.093 Uiso 1 calc R
C10 C 0.5565(22) 0.0188(18) 0.1004(4) 0.053(5) Uani 1 d .
H10A H 0.4551(22) 0.0145(18) 0.1122(4) 0.080 Uiso 1 calc R
H10B H 0.6288(22) -0.0071(18) 0.1229(4) 0.080 Uiso 1 calc R
H10C H 0.5654(22) -0.0523(18) 0.0765(4) 0.080 Uiso 1 calc R

loop_
_atom_type_symbol
_atom_type_description
_atom_type_scat_dispersion_real
_atom_type_scat_dispersion_imag
_atom_type_scat_source
C C 0.0033 0.0016 'International Tables Vol C Tables 4.2.6.8 and 6.1.1.4'
H H 0.0000 0.0000 'International Tables Vol C Tables 4.2.6.8 and 6.1.1.4'
B B 0.0013 0.0007 'International Tables Vol C Tables 4.2.6.8 and 6.1.1.4'
Ir Ir -1.4442 7.9887 'International Tables Vol C Tables 4.2.6.8 and 6.1.1.4'

loop_
_geom_angle_atom_site_label_1
_geom_angle_atom_site_label_2
_geom_angle_atom_site_label_3
_geom_angle
_geom_angle_site_symmetry_1
_geom_angle_site_symmetry_3
B1 Ir B1 93.2(7) . 7
B1 Ir B2 50.2(8) . .
B1 Ir B2 99.3(7) 7 .
B1 Ir C5 136.6(6) . .
B1 Ir C5 126.2(5) 7 .
B2 Ir C5 100.4(7) . .
B1 Ir C1 104.2(6) . .
B1 Ir C1 162.6(5) 7 .
B2 Ir C1 92.0(6) . .
C5 Ir C1 37.7(5) . .
B1 Ir C4 163.4(6) . .
B1 Ir C4 100.3(5) 7 .
B2 Ir C4 135.3(7) . .
C5 Ir C4 37.1(5) . .
C1 Ir C4 62.6(5) . .
B1 Ir C2 102.0(6) . .
B1 Ir C2 138.4(6) 7 .
B2 Ir C2 120.2(7) . .
C5 Ir C2 62.2(5) . .
C1 Ir C2 38.0(5) . .
C4 Ir C2 61.4(6) . .
B1 Ir C3 129.1(6) . .
B1 Ir C3 107.7(6) 7 .
B2 Ir C3 152.9(6) . .
C5 Ir C3 61.0(5) . .
C1 Ir C3 61.1(5) . .
C4 Ir C3 36.9(6) . .
C2 Ir C3 35.1(5) . .
B1 Ir Ir 50.5(4) . 7
B1 Ir Ir 49.8(4) 7 7
B2 Ir Ir 87.2(6) . 7
C5 Ir Ir 172.2(3) . 7
C1 Ir Ir 144.8(4) . 7
C4 Ir Ir 135.1(4) . 7
C2 Ir Ir 115.4(3) . 7
C3 Ir Ir 112.4(4) . 7
B1 Ir H1 87.6(43) . .
B1 Ir H1 56.9(40) 7 .
B2 Ir H1 53.8(43) . .
C5 Ir H1 98.7(41) . .
C1 Ir H1 122.8(40) . .
C4 Ir H1 107.9(43) . .
C2 Ir H1 159.9(40) . .
C3 Ir H1 142.7(44) . .
Ir Ir H1 84.3(41) 7 .
B1 Ir H5 40.2(11) . .
B1 Ir H5 128.6(12) 7 .
B2 Ir H5 39.4(11) . .
C5 Ir H5 96.4(12) . .
C1 Ir H5 67.8(12) . .
C4 Ir H5 130.0(12) . .
C2 Ir H5 83.4(13) . .
C3 Ir H5 118.5(13) . .
Ir Ir H5 90.6(11) 7 .
H1 Ir H5 93.2(44) . .
B2 B1 Ir 65.8(9) . .
B2 B1 Ir 118.0(11) . 7
Ir B1 Ir 79.7(5) . 7
B2 B1 H2 131.5(72) . .
Ir B1 H2 109.7(73) . .
Ir B1 H2 107.6(71) 7 .
B2 B1 H5 48.5(15) . .
Ir B1 H5 51.4(13) . .
Ir B1 H5 131.1(16) 7 .
H2 B1 H5 89.3(73) . .
B1 B2 Ir 64.0(8) . .
B1 B2 H5 48.5(15) . .
Ir B2 H5 50.4(14) . .
B1 B2 H3 122.6(93) . .
Ir B2 H3 116.9(100) . .
H5 B2 H3 165.5(93) . .
B1 B2 H4 110.1(100) . .
Ir B2 H4 138.1(100) . .
H5 B2 H4 93.1(100) . .
H3 B2 H4 101.2(100) . .
C5 C1 C2 106.0(11) . .
C5 C1 C6 128.2(14) . .
C2 C1 C6 124.9(14) . .
C5 C1 Ir 70.6(7) . .
C2 C1 Ir 72.4(7) . .
C6 C1 Ir 129.7(11) . .
C3 C2 C1 107.8(13) . .
C3 C2 C7 128.9(14) . .
C1 C2 C7 122.5(13) . .
C3 C2 Ir 72.6(8) . .
C1 C2 Ir 69.6(7) . .
C7 C2 Ir 131.0(12) . .
C2 C3 C4 110.9(13) . .
C2 C3 C8 124.4(14) . .
C4 C3 C8 124.0(14) . .
C2 C3 Ir 72.2(8) . .
C4 C3 Ir 70.7(9) . .
C8 C3 Ir 131.4(10) . .
C5 C4 C3 106.1(13) . .
C5 C4 C9 125.0(16) . .
C3 C4 C9 128.7(15) . .
C5 C4 Ir 70.1(8) . .
C3 C4 Ir 72.4(8) . .
C9 C4 Ir 125.9(10) . .
C4 C5 C1 109.1(12) . .
C4 C5 C10 125.5(15) . .
C1 C5 C10 125.3(13) . .
C4 C5 Ir 72.8(7) . .
C1 C5 Ir 71.7(7) . .
C10 C5 Ir 122.2(10) . .
C1 C6 H6A 109.5(11) . .
C1 C6 H6B 109.5(9) . .
H6A C6 H6B 109.5 . .
C1 C6 H6C 109.5(9) . .
H6A C6 H6C 109.5 . .
H6B C6 H6C 109.5 . .
C2 C7 H7A 109.5(9) . .
C2 C7 H7B 109.5(10) . .
H7A C7 H7B 109.5 . .
C2 C7 H7C 109.5(8) . .
H7A C7 H7C 109.5 . .
H7B C7 H7C 109.5 . .
C3 C8 H8A 109.5(8) . .
C3 C8 H8B 109.5(8) . .
H8A C8 H8B 109.5 . .
C3 C8 H8C 109.5(9) . .
H8A C8 H8C 109.5 . .
H8B C8 H8C 109.5 . .
C4 C9 H9A 109.5(11) . .
C4 C9 H9B 109.5(9) . .
H9A C9 H9B 109.5 . .
C4 C9 H9C 109.5(9) . .
H9A C9 H9C 109.5 . .
H9B C9 H9C 109.5 . .
C5 C10 H10A 109.5(9) . .
C5 C10 H10B 109.5(8) . .
H10A C10 H10B 109.5 . .
C5 C10 H10C 109.5(8) . .
H10A C10 H10C 109.5 . .
H10B C10 H10C 109.5 . .

loop_
_geom_bond_atom_site_label_1
_geom_bond_atom_site_label_2
_geom_bond_distance
_geom_bond_site_symmetry_2
Ir B1 2.160(14) .
Ir B1 2.18(2) 7
Ir B2 2.19(2) .
Ir C5 2.213(13) .
Ir C1 2.227(12) .
Ir C4 2.247(14) .
Ir C2 2.264(14) .
Ir C3 2.269(13) .
Ir Ir 2.7814(9) 7
Ir H1 1.70(3) .
Ir H5 1.69(3) .
B1 B2 1.85(3) .
B1 Ir 2.18(2) 7
B1 H2 1.10(3) .
B1 H5 1.39(3) .
B2 H3 1.11(3) .
B2 H4 1.11(3) .
C1 C5 1.43(2) .
C1 C2 1.46(2) .
C1 C6 1.50(2) .
C2 C3 1.37(2) .
C2 C7 1.50(2) .
C3 C4 1.43(2) .
C3 C8 1.53(2) .
C4 C5 1.42(2) .
C4 C9 1.45(2) .
C5 C10 1.53(2) .
C6 H6A 0.96 .
C6 H6B 0.96 .
C6 H6C 0.96 .
C7 H7A 0.96 .
C7 H7B 0.96 .
C7 H7C 0.96 .
C8 H8A 0.96 .
C8 H8B 0.96 .
C8 H8C 0.96 .
C9 H9A 0.96 .
C9 H9B 0.96 .
C9 H9C 0.96 .
C10 H10A 0.96 .
C10 H10B 0.96 .
C10 H10C 0.96 .
